data_4003865
loop_
_publ_author_name
'He, Lei'
'Shi, Ping-Ping'
'Zhao, Meng-Meng'
'Liu, Cai-Ming'
'Zhang, Wen'
'Ye, Qiong'

_publ_section_title
;
 Emergent Chirality and Nonlinear Optical Switching in a Ferroelastic
 Molecular Perovskite Solid Solution
;
_journal_issue 2
_journal_name_full 'Chemistry of Materials'
_journal_page_first 799
_journal_page_last 805
_journal_paper_doi 10.1021/acs.chemmater.0c04735
_journal_volume 33
_journal_year 2021
_chemical_formula_moiety 'C6 Mn N9, C8 H18 Cl0.77 F0.23 P'
_chemical_formula_sum 'C14 H18 Cl0.77 F0.23 Mn N9 P'
_chemical_formula_weight 429.95
_space_group_IT_number 19
_space_group_name_Hall 'P 2ac 2ab'
_space_group_name_H-M_alt 'P 21 21 21'
_symmetry_cell_setting orthorhombic
_symmetry_space_group_name_Hall 'P 2ac 2ab'
_symmetry_space_group_name_H-M 'P 21 21 21'
_atom_sites_solution_hydrogens geom
_atom_sites_solution_primary direct
_atom_sites_solution_secondary difmap
_audit_creation_method SHELXL-97
_cell_angle_alpha 90.00
_cell_angle_beta 90.00
_cell_angle_gamma 90.00
_cell_formula_units_Z 4
_cell_length_a 10.6652(7)
_cell_length_b 11.9991(8)
_cell_length_c 16.0530(8)
_cell_measurement_reflns_used 3188
_cell_measurement_temperature 243(2)
_cell_measurement_theta_max 24.990
_cell_measurement_theta_min 2.54
_cell_volume 2054.3(2)
_computing_structure_refinement 'SHELXL-97 (Sheldrick, 1997)'
_computing_structure_solution 'SHELXS-97 (Sheldrick, 1990)'
_diffrn_ambient_temperature 243(2)
_diffrn_measured_fraction_theta_full 0.999
_diffrn_measured_fraction_theta_max 0.999
_diffrn_measurement_device_type 'XtaLAB Synergy R, DW system, HyPix'
_diffrn_radiation_monochromator graphite
_diffrn_radiation_source 'fine-focus sealed tube'
_diffrn_radiation_type MoK\a
_diffrn_radiation_wavelength 0.71073
_diffrn_reflns_av_R_equivalents 0.0681
_diffrn_reflns_av_sigmaI/netI 0.0529
_diffrn_reflns_limit_h_max 12
_diffrn_reflns_limit_h_min -12
_diffrn_reflns_limit_k_max 13
_diffrn_reflns_limit_k_min -14
_diffrn_reflns_limit_l_max 19
_diffrn_reflns_limit_l_min -17
_diffrn_reflns_number 12516
_diffrn_reflns_theta_full 24.99
_diffrn_reflns_theta_max 24.99
_diffrn_reflns_theta_min 2.54
_exptl_absorpt_coefficient_mu 0.840
_exptl_absorpt_correction_T_max 0.845
_exptl_absorpt_correction_T_min 0.831
_exptl_absorpt_correction_type multi-scan
_exptl_crystal_colour colorless
_exptl_crystal_density_diffrn 1.390
_exptl_crystal_density_method 'not measured'
_exptl_crystal_description block
_exptl_crystal_F_000 880.6
_exptl_crystal_size_max 0.22
_exptl_crystal_size_mid 0.20
_exptl_crystal_size_min 0.20
_refine_diff_density_max 1.996
_refine_diff_density_min -1.217
_refine_diff_density_rms 0.206
_refine_ls_abs_structure_details 'Flack H D (1983), Acta Cryst. A39, 876-881'
_refine_ls_abs_structure_Flack 0.43(5)
_refine_ls_extinction_method none
_refine_ls_goodness_of_fit_ref 1.017
_refine_ls_hydrogen_treatment mixed
_refine_ls_matrix_type full
_refine_ls_number_parameters 229
_refine_ls_number_reflns 3599
_refine_ls_number_restraints 148
_refine_ls_restrained_S_all 1.121
_refine_ls_R_factor_all 0.1347
_refine_ls_R_factor_gt 0.1282
_refine_ls_shift/su_max 0.028
_refine_ls_shift/su_mean 0.004
_refine_ls_structure_factor_coef Fsqd
_refine_ls_weighting_details 'calc w=1/[\s^2^(Fo^2^)+(0.0200P)^2^+0.0000P] where P=(Fo^2^+2Fc^2^)/3'
_refine_ls_weighting_scheme calc
_refine_ls_wR_factor_gt 0.2785
_refine_ls_wR_factor_ref 0.2796
_reflns_number_gt 3188
_reflns_number_total 3617
_reflns_threshold_expression >2sigma(I)
_cod_data_source_file cm0c04735_si_002.cif
_cod_data_source_block 1
_cod_depositor_comments
;
The following automatic conversions were performed:

data item '_exptl_absorpt_correction_type' value 'Multi-scan' was
changed to 'multi-scan' in accordance with the
/home/data/users/saulius/crontab/automatic-downloads/current/ACS/lib/dictionaries/cif_core.dic
dictionary named 'cif_core.dic' version 2.4.2 last updated on
2011-04-26.

Automatic conversion script
Id: cif_fix_values 7556 2019-12-06 15:28:31Z antanas 
;
_cod_original_cell_volume 2054.4(2)
_cod_database_code 4003865

loop_
_symmetry_equiv_pos_as_xyz
'x, y, z'
'-x+1/2, -y, z+1/2'
'x+1/2, -y+1/2, -z'
'-x, y+1/2, -z+1/2'

loop_
_atom_site_label
_atom_site_type_symbol
_atom_site_fract_x
_atom_site_fract_y
_atom_site_fract_z
_atom_site_U_iso_or_equiv
_atom_site_adp_type
_atom_site_occupancy
_atom_site_symmetry_multiplicity
_atom_site_calc_flag
_atom_site_refinement_flags
_atom_site_disorder_assembly
_atom_site_disorder_group
Mn1 Mn 0.22309(9) 0.05772(7) 0.30619(5) 0.0429(2) Uani 1 1 d U . .
N1 N 0.1612(5) -0.0142(5) 0.1850(3) 0.0698(16) Uani 1 1 d U . .
N2 N 0.2149(6) -0.1192(5) -0.0714(3) 0.0624(16) Uani 1 1 d U . .
N3 N 0.0936(6) -0.0966(7) 0.0543(3) 0.0895(16) Uani 1 1 d U . .
N4 N 0.3735(5) -0.0666(5) 0.3129(3) 0.0716(15) Uani 1 1 d U . .
N5 N 0.0621(5) 0.1745(4) 0.2971(3) 0.0586(14) Uani 1 1 d U . .
N6 N 0.0943(6) -0.0724(5) 0.3680(3) 0.0607(14) Uani 1 1 d U . .
N7 N 0.0815(6) -0.2600(4) 0.3142(4) 0.090(2) Uani 1 1 d U . .
N8 N 0.3433(6) 0.1774(6) 0.2453(3) 0.0773(17) Uani 1 1 d U . .
N9 N 0.4774(9) 0.2901(7) 0.1513(4) 0.138(3) Uani 1 1 d U . .
C9 C 0.1377(7) -0.0507(8) 0.1256(4) 0.0895(16) Uani 1 1 d U . .
C10 C 0.1602(6) -0.1013(6) -0.0114(3) 0.059(2) Uani 1 1 d U . .
C11 C 0.4158(8) 0.2279(7) 0.2036(5) 0.081(2) Uani 1 1 d U . .
C12 C 0.0837(6) -0.1602(6) 0.3401(3) 0.0492(17) Uani 1 1 d U . .
C13 C 0.4410(7) -0.1390(6) 0.3227(4) 0.0618(19) Uani 1 1 d U . .
C14 C 0.0027(7) 0.2095(5) 0.2476(4) 0.0559(18) Uani 1 1 d U . .
Cl1 Cl 0.1809(5) 0.3113(4) 0.6865(3) 0.1842(18) Uani 0.77 1 d PDU . .
P1 P 0.30914(17) 0.48641(18) 0.46710(11) 0.0634(6) Uani 1 1 d U . .
C1 C 0.2212(8) 0.4066(7) 0.3944(5) 0.080(2) Uani 1 1 d U . .
H1A H 0.2544 0.3314 0.3927 0.096 Uiso 1 1 calc R . .
H1B H 0.1348 0.4024 0.4130 0.096 Uiso 1 1 calc R . .
C2 C 0.2246(10) 0.4589(6) 0.3012(5) 0.151(3) Uani 1 1 d U . .
H2A H 0.1977 0.5352 0.3031 0.227 Uiso 1 1 calc R . .
H2B H 0.1696 0.4171 0.2656 0.227 Uiso 1 1 calc R . .
H2C H 0.3085 0.4552 0.2798 0.227 Uiso 1 1 calc R . .
C3 C 0.4717(8) 0.4950(9) 0.4306(5) 0.106(2) Uani 1 1 d U . .
H3A H 0.4748 0.5344 0.3779 0.127 Uiso 1 1 calc R . .
H3B H 0.5219 0.5359 0.4706 0.127 Uiso 1 1 calc R . .
C4 C 0.5250(16) 0.3759(13) 0.4197(10) 0.1842(18) Uani 1 1 d U . .
H4A H 0.4950 0.3291 0.4639 0.276 Uiso 1 1 calc R . .
H4B H 0.6150 0.3785 0.4212 0.276 Uiso 1 1 calc R . .
H4C H 0.4982 0.3461 0.3671 0.276 Uiso 1 1 calc R . .
C5 C 0.2429(12) 0.6252(8) 0.4757(5) 0.118(3) Uani 1 1 d U . .
H5A H 0.2348 0.6547 0.4197 0.141 Uiso 1 1 calc R . .
H5B H 0.1587 0.6174 0.4978 0.141 Uiso 1 1 calc R . .
C6 C 0.3080(12) 0.7111(9) 0.5268(6) 0.130(4) Uani 1 1 d U . .
H6A H 0.2927 0.6917 0.5845 0.156 Uiso 1 1 calc R . .
H6B H 0.3971 0.7007 0.5173 0.156 Uiso 1 1 calc R . .
C7 C 0.3117(9) 0.4118(9) 0.5643(5) 0.107(2) Uani 1 1 d U . .
H7A H 0.3494 0.3392 0.5554 0.128 Uiso 1 1 calc R . .
H7B H 0.3638 0.4521 0.6036 0.128 Uiso 1 1 calc R . .
C8 C 0.1827(11) 0.3964(11) 0.6015(6) 0.150(4) Uani 1 1 d DU . .
H8A H 0.1276 0.3655 0.5593 0.180 Uiso 1 1 calc R . .
H8B H 0.1498 0.4687 0.6173 0.180 Uiso 1 1 calc R . .
F1 F 0.286(4) 0.825(3) 0.520(2) 0.1842(18) Uani 0.23 1 d PU . .

loop_
_atom_site_aniso_label
_atom_site_aniso_U_11
_atom_site_aniso_U_22
_atom_site_aniso_U_33
_atom_site_aniso_U_23
_atom_site_aniso_U_13
_atom_site_aniso_U_12
Mn1 0.0481(4) 0.0484(4) 0.0324(3) -0.0021(4) -0.0004(4) -0.0012(4)
N1 0.073(3) 0.108(4) 0.0275(18) -0.020(2) -0.003(2) 0.002(3)
N2 0.071(3) 0.081(4) 0.035(2) 0.006(2) 0.011(2) 0.012(4)
N3 0.061(3) 0.156(4) 0.0513(17) -0.041(2) 0.0169(17) -0.038(3)
N4 0.067(3) 0.080(3) 0.068(3) -0.007(3) 0.008(3) 0.026(3)
N5 0.064(3) 0.058(3) 0.054(3) 0.003(2) 0.002(2) 0.011(2)
N6 0.073(3) 0.054(2) 0.055(2) 0.002(2) 0.001(2) -0.010(3)
N7 0.112(4) 0.034(3) 0.124(4) 0.004(3) -0.065(4) 0.002(3)
N8 0.074(3) 0.096(3) 0.063(3) 0.009(3) 0.005(3) -0.031(3)
N9 0.187(6) 0.128(6) 0.099(4) -0.027(4) 0.075(4) -0.080(5)
C9 0.061(3) 0.156(4) 0.0513(17) -0.041(2) 0.0169(17) -0.038(3)
C10 0.055(4) 0.089(5) 0.032(2) -0.012(3) -0.001(2) -0.016(4)
C11 0.095(5) 0.082(4) 0.065(4) -0.005(3) -0.002(3) -0.038(4)
C12 0.052(4) 0.046(3) 0.049(3) 0.006(3) 0.004(3) 0.001(3)
C13 0.055(4) 0.076(4) 0.054(4) 0.012(3) 0.007(3) 0.016(3)
C14 0.066(4) 0.036(4) 0.065(3) -0.003(3) -0.008(3) 0.003(3)
Cl1 0.189(4) 0.172(3) 0.191(3) 0.005(3) 0.030(3) 0.010(3)
P1 0.0635(11) 0.0670(11) 0.0595(9) 0.0048(8) -0.0117(8) -0.0048(10)
C1 0.053(3) 0.086(4) 0.102(3) -0.022(3) -0.010(3) 0.005(4)
C2 0.278(9) 0.063(5) 0.112(3) -0.029(4) -0.146(5) 0.023(6)
C3 0.081(3) 0.142(5) 0.095(5) -0.001(5) -0.030(3) -0.036(4)
C4 0.189(4) 0.172(3) 0.191(3) 0.005(3) 0.030(3) 0.010(3)
C5 0.184(7) 0.114(3) 0.055(4) -0.011(3) -0.012(5) 0.043(4)
C6 0.153(9) 0.136(4) 0.101(6) -0.026(5) 0.003(6) -0.004(6)
C7 0.092(5) 0.133(6) 0.095(4) 0.019(4) -0.019(3) 0.031(5)
C8 0.137(6) 0.196(9) 0.117(5) -0.002(5) 0.021(5) -0.086(7)
F1 0.189(4) 0.172(3) 0.191(3) 0.005(3) 0.030(3) 0.010(3)

loop_
_atom_type_symbol
_atom_type_description
_atom_type_scat_dispersion_real
_atom_type_scat_dispersion_imag
_atom_type_scat_source
C C 0.0033 0.0016 'International Tables Vol C Tables 4.2.6.8 and 6.1.1.4'
H H 0.0000 0.0000 'International Tables Vol C Tables 4.2.6.8 and 6.1.1.4'
Cl Cl 0.1484 0.1585 'International Tables Vol C Tables 4.2.6.8 and 6.1.1.4'
F F 0.0171 0.0103 'International Tables Vol C Tables 4.2.6.8 and 6.1.1.4'
Mn Mn 0.3368 0.7283 'International Tables Vol C Tables 4.2.6.8 and 6.1.1.4'
N N 0.0061 0.0033 'International Tables Vol C Tables 4.2.6.8 and 6.1.1.4'
P P 0.1023 0.0942 'International Tables Vol C Tables 4.2.6.8 and 6.1.1.4'

loop_
_geom_angle_atom_site_label_1
_geom_angle_atom_site_label_2
_geom_angle_atom_site_label_3
_geom_angle
_geom_angle_site_symmetry_1
_geom_angle_site_symmetry_3
_geom_angle_publ_flag
N8 Mn1 N4 92.3(2) . . ?
N8 Mn1 N2 90.2(2) . 2 ?
N4 Mn1 N2 88.0(2) . 2 ?
N8 Mn1 N5 90.6(2) . . ?
N4 Mn1 N5 176.2(2) . . ?
N2 Mn1 N5 94.5(2) 2 . ?
N8 Mn1 N1 92.2(2) . . ?
N4 Mn1 N1 89.8(2) . . ?
N2 Mn1 N1 176.8(2) 2 . ?
N5 Mn1 N1 87.6(2) . . ?
N8 Mn1 N6 178.5(2) . . ?
N4 Mn1 N6 87.3(2) . . ?
N2 Mn1 N6 91.24(19) 2 . ?
N5 Mn1 N6 89.7(2) . . ?
N1 Mn1 N6 86.4(2) . . ?
C9 N1 Mn1 176.1(6) . . ?
C10 N2 Mn1 147.2(5) . 2_554 ?
C10 N3 C9 121.6(6) . . ?
C13 N4 Mn1 171.0(6) . . ?
C14 N5 Mn1 137.1(5) . . ?
C12 N6 Mn1 120.8(5) . . ?
C12 N7 C14 119.8(6) . 4_545 ?
C11 N8 Mn1 168.6(6) . . ?
C13 N9 C11 120.8(7) 4_655 . ?
N1 C9 N3 173.0(8) . . ?
N2 C10 N3 171.4(8) . . ?
N8 C11 N9 169.7(9) . . ?
N6 C12 N7 174.0(7) . . ?
N4 C13 N9 167.6(8) . 4_645 ?
N5 C14 N7 172.1(7) . 4 ?
C1 P1 C7 108.0(4) . . ?
C1 P1 C5 109.8(4) . . ?
C7 P1 C5 113.4(4) . . ?
C1 P1 C3 108.6(4) . . ?
C7 P1 C3 106.9(4) . . ?
C5 P1 C3 109.9(5) . . ?
C2 C1 P1 112.7(6) . . ?
C2 C1 H1A 109.1 . . ?
P1 C1 H1A 109.1 . . ?
C2 C1 H1B 109.1 . . ?
P1 C1 H1B 109.1 . . ?
H1A C1 H1B 107.8 . . ?
C1 C2 H2A 109.5 . . ?
C1 C2 H2B 109.5 . . ?
H2A C2 H2B 109.5 . . ?
C1 C2 H2C 109.5 . . ?
H2A C2 H2C 109.5 . . ?
H2B C2 H2C 109.5 . . ?
C4 C3 P1 109.4(8) . . ?
C4 C3 H3A 109.8 . . ?
P1 C3 H3A 109.8 . . ?
C4 C3 H3B 109.8 . . ?
P1 C3 H3B 109.8 . . ?
H3A C3 H3B 108.3 . . ?
C3 C4 H4A 109.5 . . ?
C3 C4 H4B 109.5 . . ?
H4A C4 H4B 109.5 . . ?
C3 C4 H4C 109.5 . . ?
H4A C4 H4C 109.5 . . ?
H4B C4 H4C 109.5 . . ?
C6 C5 P1 119.7(8) . . ?
C6 C5 H5A 107.4 . . ?
P1 C5 H5A 107.4 . . ?
C6 C5 H5B 107.4 . . ?
P1 C5 H5B 107.4 . . ?
H5A C5 H5B 106.9 . . ?
F1 C6 C5 123.9(18) . . ?
F1 C6 H6A 106.3 . . ?
C5 C6 H6A 106.3 . . ?
F1 C6 H6B 106.4 . . ?
C5 C6 H6B 106.4 . . ?
H6A C6 H6B 106.4 . . ?
C8 C7 P1 113.0(7) . . ?
C8 C7 H7A 109.0 . . ?
P1 C7 H7A 109.0 . . ?
C8 C7 H7B 109.0 . . ?
P1 C7 H7B 109.0 . . ?
H7A C7 H7B 107.8 . . ?
C7 C8 Cl1 113.6(8) . . ?
C7 C8 H8A 108.8 . . ?
Cl1 C8 H8A 108.8 . . ?
C7 C8 H8B 108.8 . . ?
Cl1 C8 H8B 108.8 . . ?
H8A C8 H8B 107.7 . . ?

loop_
_geom_bond_atom_site_label_1
_geom_bond_atom_site_label_2
_geom_bond_distance
_geom_bond_site_symmetry_2
_geom_bond_publ_flag
Mn1 N8 2.159(6) . ?
Mn1 N4 2.193(6) . ?
Mn1 N2 2.200(5) 2 ?
Mn1 N5 2.221(5) . ?
Mn1 N1 2.228(5) . ?
Mn1 N6 2.304(6) . ?
N1 C9 1.079(8) . ?
N2 C10 1.147(7) . ?
N2 Mn1 2.200(5) 2_554 ?
N3 C10 1.272(8) . ?
N3 C9 1.354(9) . ?
N4 C13 1.139(9) . ?
N5 C14 1.100(9) . ?
N6 C12 1.149(8) . ?
N7 C12 1.268(8) . ?
N7 C14 1.388(10) 4_545 ?
N8 C11 1.188(9) . ?
N9 C13 1.287(11) 4_655 ?
N9 C11 1.301(11) . ?
C13 N9 1.287(11) 4_645 ?
C14 N7 1.388(10) 4 ?
Cl1 C8 1.704(12) . ?
P1 C1 1.777(8) . ?
P1 C7 1.798(9) . ?
P1 C5 1.815(10) . ?
P1 C3 1.833(9) . ?
C1 C2 1.622(11) . ?
C1 H1A 0.9700 . ?
C1 H1B 0.9700 . ?
C2 H2A 0.9600 . ?
C2 H2B 0.9600 . ?
C2 H2C 0.9600 . ?
C3 C4 1.549(18) . ?
C3 H3A 0.9700 . ?
C3 H3B 0.9700 . ?
C4 H4A 0.9600 . ?
C4 H4B 0.9600 . ?
C4 H4C 0.9600 . ?
C5 C6 1.488(14) . ?
C5 H5A 0.9700 . ?
C5 H5B 0.9700 . ?
C6 F1 1.40(4) . ?
C6 H6A 0.9700 . ?
C6 H6B 0.9700 . ?
C7 C8 1.511(14) . ?
C7 H7A 0.9700 . ?
C7 H7B 0.9700 . ?
C8 H8A 0.9700 . ?
C8 H8B 0.9700 . ?

loop_
_geom_torsion_atom_site_label_1
_geom_torsion_atom_site_label_2
_geom_torsion_atom_site_label_3
_geom_torsion_atom_site_label_4
_geom_torsion
_geom_torsion_site_symmetry_1
_geom_torsion_site_symmetry_2
_geom_torsion_site_symmetry_3
_geom_torsion_site_symmetry_4
_geom_torsion_publ_flag
N8 Mn1 N1 C9 63(11) . . . . ?
N4 Mn1 N1 C9 -29(11) . . . . ?
N2 Mn1 N1 C9 -74(12) 2 . . . ?
N5 Mn1 N1 C9 154(11) . . . . ?
N6 Mn1 N1 C9 -116(11) . . . . ?
N8 Mn1 N4 C13 171(4) . . . . ?
N2 Mn1 N4 C13 81(4) 2 . . . ?
N5 Mn1 N4 C13 -50(5) . . . . ?
N1 Mn1 N4 C13 -96(4) . . . . ?
N6 Mn1 N4 C13 -10(4) . . . . ?
N8 Mn1 N5 C14 68.7(8) . . . . ?
N4 Mn1 N5 C14 -70(3) . . . . ?
N2 Mn1 N5 C14 159.0(8) 2 . . . ?
N1 Mn1 N5 C14 -23.4(8) . . . . ?
N6 Mn1 N5 C14 -109.8(8) . . . . ?
N8 Mn1 N6 C12 23(10) . . . . ?
N4 Mn1 N6 C12 -53.7(6) . . . . ?
N2 Mn1 N6 C12 -141.6(6) 2 . . . ?
N5 Mn1 N6 C12 123.9(6) . . . . ?
N1 Mn1 N6 C12 36.3(6) . . . . ?
N4 Mn1 N8 C11 44(3) . . . . ?
N2 Mn1 N8 C11 132(3) 2 . . . ?
N5 Mn1 N8 C11 -133(3) . . . . ?
N1 Mn1 N8 C11 -45(3) . . . . ?
N6 Mn1 N8 C11 -32(11) . . . . ?
Mn1 N1 C9 N3 161(6) . . . . ?
C10 N3 C9 N1 166(8) . . . . ?
Mn1 N2 C10 N3 139(4) 2_554 . . . ?
C9 N3 C10 N2 135(5) . . . . ?
Mn1 N8 C11 N9 104(5) . . . . ?
C13 N9 C11 N8 127(5) 4_655 . . . ?
Mn1 N6 C12 N7 91(7) . . . . ?
C14 N7 C12 N6 -177(7) 4_545 . . . ?
Mn1 N4 C13 N9 -82(6) . . . 4_645 ?
Mn1 N5 C14 N7 82(6) . . . 4 ?
C7 P1 C1 C2 -173.8(6) . . . . ?
C5 P1 C1 C2 62.1(7) . . . . ?
C3 P1 C1 C2 -58.2(7) . . . . ?
C1 P1 C3 C4 -57.3(8) . . . . ?
C7 P1 C3 C4 59.1(9) . . . . ?
C5 P1 C3 C4 -177.4(8) . . . . ?
C1 P1 C5 C6 -174.0(7) . . . . ?
C7 P1 C5 C6 65.0(10) . . . . ?
C3 P1 C5 C6 -54.6(8) . . . . ?
P1 C5 C6 F1 162(2) . . . . ?
C1 P1 C7 C8 -62.3(9) . . . . ?
C5 P1 C7 C8 59.7(9) . . . . ?
C3 P1 C7 C8 -179.0(8) . . . . ?
P1 C7 C8 Cl1 172.3(6) . . . . ?
